data_7236781
loop_
_publ_author_name
'Sriram Babu, Seenivasagaperumal'
'Shanmugam, Sivakumar'

_publ_section_title
;
 One-pot synthesis of boron diketonate complexes: photophysical properties
 and sensor for picric acid
;
_journal_issue 19
_journal_name_full 'Journal of Materials Chemistry C'
_journal_page_first 4788
_journal_paper_doi 10.1039/C7TC01569K
_journal_volume 5
_journal_year 2017
_chemical_formula_moiety 'C11 H11 B F2 O3 S'
_chemical_formula_sum 'C11 H11 B F2 O3 S'
_chemical_formula_weight 272.07
_chemical_name_common 'Boron diketonate'
_chemical_name_systematic 4BMBF
_chemical_properties_physical ', Stable'
_space_group_IT_number 2
_space_group_name_Hall '-P 1'
_space_group_name_H-M_alt 'P -1'
_symmetry_cell_setting triclinic
_symmetry_space_group_name_H-M 'P -1'
_atom_sites_solution_hydrogens geom
_atom_sites_solution_primary direct
_atom_sites_solution_secondary difmap
_audit_creation_method SHELXL-97
_audit_update_record
;
2016-10-19 deposited with the CCDC.
2017-04-18 downloaded from the CCDC.
;
_cell_angle_alpha 103.904(4)
_cell_angle_beta 101.576(4)
_cell_angle_gamma 113.133(5)
_cell_formula_units_Z 2
_cell_length_a 7.9630(18)
_cell_length_b 8.0155(18)
_cell_length_c 10.948(2)
_cell_measurement_reflns_used 925
_cell_measurement_temperature 100(2)
_cell_measurement_theta_max 25.44
_cell_measurement_theta_min 2.93
_cell_volume 588.7(2)
_computing_cell_refinement 'Bruker SAINT'
_computing_data_collection 'Bruker APEX2'
_computing_data_reduction 'Bruker SAINT'
_computing_molecular_graphics 'Bruker SHELXTL'
_computing_publication_material 'Bruker SHELXTL'
_computing_structure_refinement 'SHELXL-97 (Sheldrick, 2008)'
_computing_structure_solution 'SHELXS-97 (Sheldrick, 2008)'
_diffrn_ambient_temperature 100(2)
_diffrn_measured_fraction_theta_full 0.990
_diffrn_measured_fraction_theta_max 0.990
_diffrn_measurement_device_type 'Bruker APEX-II CCD'
_diffrn_measurement_method '\f and \w scans'
_diffrn_radiation_monochromator graphite
_diffrn_radiation_source 'fine-focus sealed tube'
_diffrn_radiation_type MoK\a
_diffrn_radiation_wavelength 0.71073
_diffrn_reflns_av_R_equivalents 0.0227
_diffrn_reflns_av_sigmaI/netI 0.0231
_diffrn_reflns_limit_h_max 9
_diffrn_reflns_limit_h_min -9
_diffrn_reflns_limit_k_max 9
_diffrn_reflns_limit_k_min -9
_diffrn_reflns_limit_l_max 12
_diffrn_reflns_limit_l_min -13
_diffrn_reflns_number 7056
_diffrn_reflns_theta_full 25.00
_diffrn_reflns_theta_max 25.00
_diffrn_reflns_theta_min 2.03
_exptl_absorpt_coefficient_mu 0.296
_exptl_absorpt_correction_T_max 0.9431
_exptl_absorpt_correction_T_min 0.9008
_exptl_absorpt_correction_type multi-scan
_exptl_absorpt_process_details SADABS,(BRUKER,2006)
_exptl_crystal_colour COLOURLESS
_exptl_crystal_density_diffrn 1.535
_exptl_crystal_density_method 'not measured'
_exptl_crystal_description PLATE
_exptl_crystal_F_000 280
_exptl_crystal_preparation ', Luminescent'
_exptl_crystal_recrystallization_method 'Re-crystallisation from solvent: Dichloromethane'
_exptl_crystal_size_max 0.36
_exptl_crystal_size_mid 0.30
_exptl_crystal_size_min 0.20
_refine_diff_density_max 0.355
_refine_diff_density_min -0.258
_refine_diff_density_rms 0.052
_refine_ls_extinction_method none
_refine_ls_goodness_of_fit_ref 1.100
_refine_ls_hydrogen_treatment constr
_refine_ls_matrix_type full
_refine_ls_number_parameters 165
_refine_ls_number_reflns 2063
_refine_ls_number_restraints 0
_refine_ls_restrained_S_all 1.100
_refine_ls_R_factor_all 0.0363
_refine_ls_R_factor_gt 0.0312
_refine_ls_shift/su_max 0.000
_refine_ls_shift/su_mean 0.000
_refine_ls_structure_factor_coef Fsqd
_refine_ls_weighting_details 'calc w=1/[\s^2^(Fo^2^)+(0.0410P)^2^+0.2210P] where P=(Fo^2^+2Fc^2^)/3'
_refine_ls_weighting_scheme calc
_refine_ls_wR_factor_gt 0.0786
_refine_ls_wR_factor_ref 0.0811
_reflns_number_gt 1850
_reflns_number_total 2063
_reflns_threshold_expression >2sigma(I)
_cod_data_source_file c7tc01569k2.cif
_cod_data_source_block 4bmbf_070616_0m
_cod_depositor_comments
;
The following automatic conversions were performed:

data item '_exptl_absorpt_correction_type' value 'MULTI-SCAN' was
changed to 'multi-scan' in accordance with the
/home/saulius/struct/COD-crude-data/automatic-downloads/DataCite-retrospective/RSC/depositions/lib/dictionaries/cif_core.dic
dictionary named 'cif_core.dic' version 2.4.2 last updated on
2011-04-26.

data item '_refine_ls_hydrogen_treatment' value 'CONSTR' was changed
to 'constr' in accordance with the
/home/saulius/struct/COD-crude-data/automatic-downloads/DataCite-retrospective/RSC/depositions/lib/dictionaries/cif_core.dic
dictionary named 'cif_core.dic' version 2.4.2 last updated on
2011-04-26.

data item '_symmetry_cell_setting' value 'Triclinic' was changed to
'triclinic' in accordance with the
/home/saulius/struct/COD-crude-data/automatic-downloads/DataCite-retrospective/RSC/depositions/lib/dictionaries/cif_core.dic
dictionary named 'cif_core.dic' version 2.4.2 last updated on
2011-04-26.

Automatic conversion script
Id: cif_fix_values 6909 2019-04-08 15:41:33Z antanas 
;
_cod_original_sg_symbol_H-M 'P-1   '
_cod_database_code 7236781

loop_
_symmetry_equiv_pos_as_xyz
'x, y, z'
'-x, -y, -z'

loop_
_atom_site_label
_atom_site_type_symbol
_atom_site_fract_x
_atom_site_fract_y
_atom_site_fract_z
_atom_site_U_iso_or_equiv
_atom_site_adp_type
_atom_site_occupancy
_atom_site_symmetry_multiplicity
_atom_site_calc_flag
_atom_site_refinement_flags
S1 S 1.03755(6) 0.88114(6) 0.69614(4) 0.01910(14) Uani 1 1 d .
F1 F 0.45503(13) 0.51938(13) 0.73975(9) 0.0200(2) Uani 1 1 d .
O3 O -0.03273(17) 0.69187(17) 0.07764(12) 0.0220(3) Uani 1 1 d .
C6 C 0.4117(2) 0.7938(2) 0.31578(17) 0.0179(4) Uani 1 1 d .
H6 H 0.5448 0.8446 0.3240 0.021 Uiso 1 1 calc R
C7 C 0.2812(2) 0.7790(2) 0.20494(17) 0.0191(4) Uani 1 1 d .
H7 H 0.3246 0.8210 0.1378 0.023 Uiso 1 1 calc R
C9 C 0.0207(2) 0.6436(2) 0.29037(17) 0.0186(4) Uani 1 1 d .
H9 H -0.1126 0.5921 0.2816 0.022 Uiso 1 1 calc R
C5 C 0.3508(2) 0.7349(2) 0.41660(16) 0.0159(4) Uani 1 1 d .
C3 C 0.6755(2) 0.7877(2) 0.55083(17) 0.0175(4) Uani 1 1 d .
H3 H 0.7228 0.7943 0.4782 0.021 Uiso 1 1 calc R
C11 C -0.2376(3) 0.6031(3) 0.05528(18) 0.0245(4) Uani 1 1 d .
H11A H -0.2806 0.4726 0.0593 0.037 Uiso 1 1 calc R
H11B H -0.3064 0.5945 -0.0328 0.037 Uiso 1 1 calc R
H11C H -0.2652 0.6818 0.1241 0.037 Uiso 1 1 calc R
F2 F 0.50113(13) 0.81441(14) 0.86410(9) 0.0203(2) Uani 1 1 d .
C8 C 0.0846(2) 0.7020(2) 0.19132(17) 0.0178(4) Uani 1 1 d .
B1 B 0.5234(3) 0.7125(3) 0.75383(19) 0.0169(4) Uani 1 1 d .
C4 C 0.4871(2) 0.7505(2) 0.53650(17) 0.0159(4) Uani 1 1 d .
C2 C 0.7955(2) 0.8153(2) 0.67295(17) 0.0163(4) Uani 1 1 d .
O2 O 0.41663(16) 0.72854(17) 0.63376(11) 0.0181(3) Uani 1 1 d .
O1 O 0.73540(16) 0.79640(17) 0.77291(11) 0.0181(3) Uani 1 1 d .
C10 C 0.1550(2) 0.6619(2) 0.40252(17) 0.0172(4) Uani 1 1 d .
H10 H 0.1122 0.6237 0.4710 0.021 Uiso 1 1 calc R
C1 C 1.1232(3) 0.8886(3) 0.86388(18) 0.0228(4) Uani 1 1 d .
H1A H 1.1049 0.9859 0.9255 0.034 Uiso 1 1 calc R
H1B H 1.2610 0.9231 0.8883 0.034 Uiso 1 1 calc R
H1C H 1.0503 0.7610 0.8689 0.034 Uiso 1 1 calc R

loop_
_atom_site_aniso_label
_atom_site_aniso_U_11
_atom_site_aniso_U_22
_atom_site_aniso_U_33
_atom_site_aniso_U_23
_atom_site_aniso_U_13
_atom_site_aniso_U_12
S1 0.0132(2) 0.0265(3) 0.0164(2) 0.00602(19) 0.00327(18) 0.00987(19)
F1 0.0187(5) 0.0203(5) 0.0189(5) 0.0071(4) 0.0022(4) 0.0088(4)
O3 0.0181(7) 0.0296(7) 0.0154(7) 0.0106(6) -0.0005(5) 0.0095(6)
C6 0.0157(9) 0.0172(8) 0.0192(9) 0.0047(7) 0.0041(7) 0.0080(7)
C7 0.0221(10) 0.0197(9) 0.0168(9) 0.0072(7) 0.0074(8) 0.0101(8)
C9 0.0151(9) 0.0194(9) 0.0176(9) 0.0052(7) 0.0015(7) 0.0072(7)
C5 0.0157(9) 0.0143(8) 0.0141(9) 0.0019(7) 0.0010(7) 0.0074(7)
C3 0.0173(9) 0.0213(9) 0.0132(9) 0.0044(7) 0.0048(7) 0.0094(7)
C11 0.0185(10) 0.0284(10) 0.0192(10) 0.0081(8) -0.0025(8) 0.0083(8)
F2 0.0165(5) 0.0265(5) 0.0156(5) 0.0041(4) 0.0029(4) 0.0110(4)
C8 0.0202(9) 0.0150(8) 0.0131(9) 0.0022(7) -0.0014(7) 0.0083(7)
B1 0.0146(10) 0.0232(10) 0.0130(10) 0.0068(8) 0.0021(8) 0.0099(8)
C4 0.0185(9) 0.0120(8) 0.0148(9) 0.0029(7) 0.0039(7) 0.0066(7)
C2 0.0150(9) 0.0146(8) 0.0177(9) 0.0034(7) 0.0042(7) 0.0072(7)
O2 0.0137(6) 0.0266(7) 0.0149(6) 0.0097(5) 0.0031(5) 0.0095(5)
O1 0.0138(6) 0.0255(6) 0.0150(6) 0.0078(5) 0.0032(5) 0.0097(5)
C10 0.0190(9) 0.0169(8) 0.0134(9) 0.0050(7) 0.0032(7) 0.0074(7)
C1 0.0177(9) 0.0339(10) 0.0181(10) 0.0092(8) 0.0026(7) 0.0148(8)

loop_
_atom_type_symbol
_atom_type_description
_atom_type_scat_dispersion_real
_atom_type_scat_dispersion_imag
_atom_type_scat_source
C C 0.0033 0.0016 'International Tables Vol C Tables 4.2.6.8 and 6.1.1.4'
H H 0.0000 0.0000 'International Tables Vol C Tables 4.2.6.8 and 6.1.1.4'
O O 0.0106 0.0060 'International Tables Vol C Tables 4.2.6.8 and 6.1.1.4'
B B 0.0013 0.0007 'International Tables Vol C Tables 4.2.6.8 and 6.1.1.4'
F F 0.0171 0.0103 'International Tables Vol C Tables 4.2.6.8 and 6.1.1.4'
S S 0.1246 0.1234 'International Tables Vol C Tables 4.2.6.8 and 6.1.1.4'

loop_
_geom_angle_atom_site_label_1
_geom_angle_atom_site_label_2
_geom_angle_atom_site_label_3
_geom_angle
C2 S1 C1 101.90(8)
C8 O3 C11 117.41(13)
C7 C6 C5 120.86(16)
C7 C6 H6 119.6
C5 C6 H6 119.6
C6 C7 C8 119.88(16)
C6 C7 H7 120.1
C8 C7 H7 120.1
C8 C9 C10 119.00(16)
C8 C9 H9 120.5
C10 C9 H9 120.5
C10 C5 C6 118.47(15)
C10 C5 C4 119.50(15)
C6 C5 C4 122.03(15)
C4 C3 C2 119.11(15)
C4 C3 H3 120.4
C2 C3 H3 120.4
O3 C11 H11A 109.5
O3 C11 H11B 109.5
H11A C11 H11B 109.5
O3 C11 H11C 109.5
H11A C11 H11C 109.5
H11B C11 H11C 109.5
O3 C8 C9 124.33(16)
O3 C8 C7 115.33(15)
C9 C8 C7 120.33(15)
F2 B1 F1 111.10(14)
F2 B1 O2 109.27(14)
F1 B1 O2 109.39(14)
F2 B1 O1 107.85(14)
F1 B1 O1 108.15(13)
O2 B1 O1 111.07(13)
O2 C4 C3 120.89(15)
O2 C4 C5 114.72(15)
C3 C4 C5 124.38(15)
O1 C2 C3 122.96(15)
O1 C2 S1 117.55(12)
C3 C2 S1 119.48(13)
C4 O2 B1 121.99(13)
C2 O1 B1 120.08(13)
C9 C10 C5 121.44(16)
C9 C10 H10 119.3
C5 C10 H10 119.3
S1 C1 H1A 109.5
S1 C1 H1B 109.5
H1A C1 H1B 109.5
S1 C1 H1C 109.5
H1A C1 H1C 109.5
H1B C1 H1C 109.5

loop_
_geom_bond_atom_site_label_1
_geom_bond_atom_site_label_2
_geom_bond_distance
S1 C2 1.7316(17)
S1 C1 1.8038(18)
F1 B1 1.380(2)
O3 C8 1.362(2)
O3 C11 1.439(2)
C6 C7 1.376(2)
C6 C5 1.401(2)
C6 H6 0.9500
C7 C8 1.399(2)
C7 H7 0.9500
C9 C8 1.390(2)
C9 C10 1.392(2)
C9 H9 0.9500
C5 C10 1.393(2)
C5 C4 1.470(2)
C3 C4 1.377(2)
C3 C2 1.389(2)
C3 H3 0.9500
C11 H11A 0.9800
C11 H11B 0.9800
C11 H11C 0.9800
F2 B1 1.372(2)
B1 O2 1.479(2)
B1 O1 1.498(2)
C4 O2 1.316(2)
C2 O1 1.297(2)
C10 H10 0.9500
C1 H1A 0.9800
C1 H1B 0.9800
C1 H1C 0.9800

loop_
_geom_torsion_atom_site_label_1
_geom_torsion_atom_site_label_2
_geom_torsion_atom_site_label_3
_geom_torsion_atom_site_label_4
_geom_torsion
C5 C6 C7 C8 -0.8(3)
C7 C6 C5 C10 -0.4(2)
C7 C6 C5 C4 -179.52(15)
C11 O3 C8 C9 -4.3(2)
C11 O3 C8 C7 176.40(14)
C10 C9 C8 O3 -179.73(15)
C10 C9 C8 C7 -0.4(2)
C6 C7 C8 O3 -179.42(14)
C6 C7 C8 C9 1.2(3)
C2 C3 C4 O2 -4.4(2)
C2 C3 C4 C5 174.62(15)
C10 C5 C4 O2 -12.8(2)
C6 C5 C4 O2 166.37(15)
C10 C5 C4 C3 168.12(16)
C6 C5 C4 C3 -12.7(3)
C4 C3 C2 O1 4.2(2)
C4 C3 C2 S1 -174.88(12)
C1 S1 C2 O1 2.95(15)
C1 S1 C2 C3 -177.91(13)
C3 C4 O2 B1 -9.5(2)
C5 C4 O2 B1 171.34(14)
F2 B1 O2 C4 140.12(15)
F1 B1 O2 C4 -98.05(17)
O1 B1 O2 C4 21.3(2)
C3 C2 O1 B1 9.7(2)
S1 C2 O1 B1 -171.20(11)
F2 B1 O1 C2 -140.81(14)
F1 B1 O1 C2 98.95(16)
O2 B1 O1 C2 -21.1(2)
C8 C9 C10 C5 -0.8(2)
C6 C5 C10 C9 1.2(2)
C4 C5 C10 C9 -179.64(15)
